data_4032707
loop_
_publ_author_name
'Yang, Wei-Wei'
'Li, Zong-Jun'
'Li, Shu-Hui'
'Wu, Sheng-Li'
'Shi, Zujin'
'Gao, Xiang'

_publ_section_title
;
 Reductive Activation of C70 Equatorial Carbons and Structurally
 Characterized C70 \d-Adduct with Closed [5,6]-Ring Fusion.
;
_journal_issue 17
_journal_name_full 'The Journal of organic chemistry'
_journal_page_first 9253
_journal_page_last 9257
_journal_paper_doi 10.1021/acs.joc.7b01756
_journal_volume 82
_journal_year 2017
_chemical_formula_moiety 'C78 H8, C S2'
_chemical_formula_sum 'C79 H8 S2'
_chemical_formula_weight 1020.97
_chemical_name_systematic
;
 ? 
;
_space_group_crystal_system tetragonal
_space_group_IT_number 87
_space_group_name_Hall '-I 4'
_space_group_name_H-M_alt 'I 4/m'
_symmetry_space_group_name_Hall '-I 4'
_symmetry_space_group_name_H-M 'I 4/m'
_atom_sites_solution_hydrogens geom
_atom_sites_solution_primary direct
_atom_sites_solution_secondary difmap
_audit_creation_date 2016-11-23
_audit_creation_method
;
Olex2 1.2
(compiled 2016.09.09 svn.r3337 for OlexSys, GUI svn.r5227)
;
_cell_angle_alpha 90.00
_cell_angle_beta 90.00
_cell_angle_gamma 90.00
_cell_formula_units_Z 8
_cell_length_a 24.3119(7)
_cell_length_b 24.3119(7)
_cell_length_c 13.9782(8)
_cell_measurement_reflns_used 4260
_cell_measurement_temperature 187(2)
_cell_measurement_theta_max 26.05
_cell_measurement_theta_min 1.68
_cell_volume 8262.1(6)
_computing_cell_refinement 'Bruker SMART'
_computing_data_collection 'Bruker SMART'
_computing_data_reduction 'Bruker SAINT'
_computing_molecular_graphics 'Olex2 (Dolomanov et al., 2009)'
_computing_publication_material 'Olex2 (Dolomanov et al., 2009)'
_computing_structure_refinement 'XL (Sheldrick, 2008)'
_computing_structure_solution 'SHELXS-97 (Sheldrick, 1990)'
_diffrn_ambient_temperature 187.65
_diffrn_measured_fraction_theta_full 0.999
_diffrn_measured_fraction_theta_max 0.999
_diffrn_measurement_device_type 'Bruker APEX CCD area detector'
_diffrn_measurement_method 'phi and omega scans'
_diffrn_radiation_monochromator graphite
_diffrn_radiation_type MoK\a
_diffrn_radiation_wavelength 0.71073
_diffrn_reflns_av_R_equivalents 0.0662
_diffrn_reflns_av_unetI/netI 0.0539
_diffrn_reflns_limit_h_max 16
_diffrn_reflns_limit_h_min -30
_diffrn_reflns_limit_k_max 29
_diffrn_reflns_limit_k_min -30
_diffrn_reflns_limit_l_max 17
_diffrn_reflns_limit_l_min -17
_diffrn_reflns_number 22735
_diffrn_reflns_theta_full 26.05
_diffrn_reflns_theta_max 26.05
_diffrn_reflns_theta_min 1.68
_diffrn_source 'fine-focus sealed tube'
_exptl_absorpt_coefficient_mu 0.191
_exptl_absorpt_correction_T_max 0.9830
_exptl_absorpt_correction_T_min 0.9609
_exptl_absorpt_correction_type multi-scan
_exptl_absorpt_process_details SADABS
_exptl_crystal_colour 'clear dark black'
_exptl_crystal_colour_lustre clear
_exptl_crystal_colour_modifier dark
_exptl_crystal_colour_primary black
_exptl_crystal_density_diffrn 1.642
_exptl_crystal_density_method 'not measured'
_exptl_crystal_description plate
_exptl_crystal_F_000 4112
_exptl_crystal_size_max 0.21
_exptl_crystal_size_mid 0.19
_exptl_crystal_size_min 0.09
_platon_squeeze_details
;

;
_refine_diff_density_max 0.558
_refine_diff_density_min -0.332
_refine_diff_density_rms 0.054
_refine_ls_extinction_method none
_refine_ls_goodness_of_fit_ref 1.100
_refine_ls_hydrogen_treatment constr
_refine_ls_matrix_type full
_refine_ls_number_parameters 679
_refine_ls_number_reflns 4260
_refine_ls_number_restraints 1544
_refine_ls_restrained_S_all 0.943
_refine_ls_R_factor_all 0.1036
_refine_ls_R_factor_gt 0.0685
_refine_ls_shift/su_max 0.000
_refine_ls_shift/su_mean 0.000
_refine_ls_structure_factor_coef Fsqd
_refine_ls_weighting_details 'calc w=1/[\s^2^(Fo^2^)+(0.0628P)^2^+15.9756P] where P=(Fo^2^+2Fc^2^)/3'
_refine_ls_weighting_scheme calc
_refine_ls_wR_factor_gt 0.1555
_refine_ls_wR_factor_ref 0.1707
_reflns_number_gt 2914
_reflns_number_total 4260
_reflns_threshold_expression >2sigma(I)
_cod_data_source_file jo7b01756_si_003.cif
_cod_data_source_block x203
_cod_database_code 4032707
_olex2_refinement_description
;
1. Fixed Uiso
 At 1.2 times of:
  All C(H) groups, All C(H,H) groups
2. Rigid bond restraints
 All non-hydrogen atoms
 with sigma for 1-2 distances of 0.01 and sigma for 1-3 distances of 0.01
3. Uiso/Uaniso restraints and constraints
All non-hydrogen atoms have similar U: within 2A with sigma of 0.04 and sigma
for terminal atoms of 0.08
Uanis(C4B) \\sim Ueq: with sigma of 0.01 and sigma for terminal atoms of 0.01
Uanis(C30A) \\sim Ueq: with sigma of 0.01 and sigma for terminal atoms of 0.01
4. Others
 Fixed Sof: C1B(0.4) C9A(0.6) C14A(0.6) C13A(0.6) C12A(0.6) C30A(0.6)
 C14B(0.4) C26A(0.6) C32A(0.3) C31A(0.3) C29A(0.6) C28A(0.6) C16A(0.6)
 C15A(0.6) C7A(0.6) C7B(0.4) C8B(0.4) C17B(0.4) C18B(0.4) C6B(0.4) C3A(0.6)
 C4A(0.6) C5A(0.6) C6A(0.6) C18A(0.6) C19A(0.6) C20A(0.6) C21A(0.6) C22A(0.6)
 C23A(0.6) C17A(0.6) C33B(0.4) C32B(0.4) C37A(0.6) C35A(0.6) C33A(0.6)
 C34A(0.6) C25A(0.6) C24A(0.6) C36A(0.6) C2A(0.3) C1A(0.3) C27A(0.6) C25B(0.4)
 C29B(0.4) C30B(0.4) C3B(0.2) C28B(0.4) C27B(0.4) C15B(0.4) C16B(0.4) C26B(0.4)
 C9B(0.4) C8A(0.6) C11B(0.4) C10B(0.4) C12B(0.4) C19B(0.4) C35B(0.2) C23B(0.4)
 C34B(0.2) C24B(0.4) C20B(0.4) C22B(0.4) C2B(0.4) C4B(0.2) C5B(0.4) C21B(0.4)
 C13B(0.4) C31B(0.4)
5.a Secondary CH2 refined with riding coordinates:
 C38(H38A,H38B)
5.b Aromatic/amide H refined with riding coordinates:
 C40(H40), C41(H41)
;
_olex2_submission_special_instructions 'No special instructions were received'

loop_
_space_group_symop_id
_space_group_symop_operation_xyz
1 'x, y, z'
2 '-x, -y, z'
3 '-y, x, z'
4 'y, -x, z'
5 'x+1/2, y+1/2, z+1/2'
6 '-x+1/2, -y+1/2, z+1/2'
7 '-y+1/2, x+1/2, z+1/2'
8 'y+1/2, -x+1/2, z+1/2'
9 '-x, -y, -z'
10 'x, y, -z'
11 'y, -x, -z'
12 '-y, x, -z'
13 '-x+1/2, -y+1/2, -z+1/2'
14 'x+1/2, y+1/2, -z+1/2'
15 'y+1/2, -x+1/2, -z+1/2'
16 '-y+1/2, x+1/2, -z+1/2'

loop_
_atom_site_label
_atom_site_type_symbol
_atom_site_fract_x
_atom_site_fract_y
_atom_site_fract_z
_atom_site_U_iso_or_equiv
_atom_site_adp_type
_atom_site_occupancy
_atom_site_calc_flag
_atom_site_disorder_group
_atom_site_site_symmetry_order
_atom_site_refinement_flags_posn
_atom_site_refinement_flags_adp
_atom_site_refinement_flags_occupancy
C11 C 0.25678(11) 0.35792(11) 0.05794(18) 0.0284(6) Uani 1 d . 1 . U .
C1B C 0.1898(4) 0.4381(4) 0.0506(7) 0.045(2) Uani 0.40 d 2 1 . U .
C9A C 0.1805(2) 0.4007(2) 0.1604(4) 0.0290(12) Uani 0.60 d 1 1 . U .
C14A C 0.1729(2) 0.3481(2) 0.2143(3) 0.0288(10) Uani 0.60 d 1 1 . U .
C13A C 0.2020(5) 0.2999(3) 0.1854(9) 0.0246(17) Uani 0.60 d 1 1 . U .
C12A C 0.2395(9) 0.3042(9) 0.0970(15) 0.022(2) Uani 0.60 d 1 1 . U .
C30A C 0.2438(9) 0.2549(8) 0.0457(12) 0.017(2) Uani 0.60 d 1 1 . U .
C14B C 0.1830(6) 0.2200(6) 0.1816(11) 0.038(3) Uani 0.40 d 2 1 . U .
C26A C 0.1213(2) 0.2471(3) 0.2466(4) 0.0378(11) Uani 0.60 d 1 1 . U .
C32A C 0.1602(3) 0.1374(3) 0.0000 0.0426(17) Uani 0.60 d 1 2 S TU P
C31A C 0.2079(4) 0.1710(4) 0.0000 0.035(2) Uani 0.60 d 1 2 S TU P
C29A C 0.2218(6) 0.2012(4) 0.0843(10) 0.0274(19) Uani 0.60 d 1 1 . U .
C28A C 0.1879(4) 0.1994(3) 0.1638(8) 0.0351(17) Uani 0.60 d 1 1 . U .
C16A C 0.0880(3) 0.2960(3) 0.2519(4) 0.0350(12) Uani 0.60 d 1 1 . U .
C15A C 0.1174(4) 0.3448(7) 0.2462(13) 0.0364(19) Uani 0.60 d 1 1 . U .
C7A C 0.0902(2) 0.3963(2) 0.2134(4) 0.0368(11) Uani 0.60 d 1 1 . U .
C7B C 0.1110(5) 0.4292(9) 0.1631(16) 0.054(3) Uani 0.40 d 2 1 . U .
C8B C 0.1405(4) 0.3856(4) 0.2147(6) 0.0533(18) Uani 0.40 d 2 1 . U .
C17B C 0.1035(7) 0.3473(13) 0.244(2) 0.050(3) Uani 0.40 d 2 1 . U .
C18B C 0.0487(4) 0.3617(5) 0.2130(7) 0.0550(19) Uani 0.40 d 2 1 . U .
C6B C 0.0516(5) 0.4107(5) 0.1631(10) 0.052(2) Uani 0.40 d 2 1 . U .
C3A C 0.1128(3) 0.4601(4) 0.0828(7) 0.0369(16) Uani 0.60 d 1 1 . U .
C4A C 0.0563(2) 0.4584(2) 0.0535(4) 0.0383(12) Uani 0.60 d 1 1 . U .
C5A C 0.0185(7) 0.4249(11) 0.1030(11) 0.039(3) Uani 0.60 d 1 1 . U .
C6A C 0.0353(3) 0.3947(3) 0.1845(5) 0.0364(14) Uani 0.60 d 1 1 . U .
C18A C 0.0065(4) 0.3424(3) 0.1816(9) 0.0368(18) Uani 0.60 d 1 1 . U .
C19A C -0.0264(9) 0.3422(5) 0.0978(15) 0.038(3) Uani 0.60 d 1 1 . U .
C20A C -0.0201(8) 0.3842(7) 0.0559(12) 0.039(2) Uani 0.60 d 1 1 . U .
C21A C -0.0394(13) 0.2873(10) 0.0561(15) 0.035(2) Uani 0.60 d 1 1 . U .
C22A C -0.0251(5) 0.2426(4) 0.1019(7) 0.0364(19) Uani 0.60 d 1 1 . U .
C23A C 0.0106(3) 0.2441(3) 0.1839(6) 0.0380(16) Uani 0.60 d 1 1 . U .
C17A C 0.0308(3) 0.2943(4) 0.2192(5) 0.0368(14) Uani 0.60 d 1 1 . U .
C33B C 0.0387(7) 0.1751(6) 0.1626(14) 0.052(3) Uani 0.40 d 2 1 . U .
C32B C 0.0446(6) 0.1431(6) 0.0839(12) 0.046(3) Uani 0.40 d 2 1 . U .
C37A C -0.0121(3) 0.1917(3) 0.0495(4) 0.0385(13) Uani 0.60 d 1 1 . U .
C35A C 0.0689(4) 0.1324(3) 0.0507(6) 0.0458(18) Uani 0.60 d 1 1 . U .
C33A C 0.1257(4) 0.1349(4) 0.0825(8) 0.045(2) Uani 0.60 d 1 1 . U .
C34A C 0.1391(5) 0.1651(5) 0.1626(10) 0.045(2) Uani 0.60 d 1 1 . U .
C25A C 0.0973(6) 0.1966(9) 0.215(2) 0.043(2) Uani 0.60 d 1 1 . U .
C24A C 0.0434(4) 0.1941(4) 0.1846(6) 0.0416(18) Uani 0.60 d 1 1 . U .
C36A C 0.0286(3) 0.1625(4) 0.1007(7) 0.0454(18) Uani 0.60 d 1 1 . U .
C2A C 0.1478(3) 0.4613(3) 0.0000 0.0358(15) Uani 0.60 d 1 2 S TU P
C1A C 0.1969(4) 0.4305(4) 0.0000 0.0304(19) Uani 0.60 d 1 2 S TU P
C38 C 0.31489(11) 0.37188(13) 0.0976(2) 0.0393(7) Uani 1 d . 1 . U .
H38A H 0.3124 0.3785 0.1673 0.047 Uiso 1 calc . 1 R . .
H38B H 0.3396 0.3401 0.0873 0.047 Uiso 1 calc . 1 R . .
C39 C 0.33901(11) 0.42175(12) 0.0499(2) 0.0425(8) Uani 1 d . 1 . U .
C40 C 0.36156(13) 0.46575(14) 0.0997(3) 0.0601(10) Uani 1 d . 1 . U .
H40 H 0.3605 0.4664 0.1677 0.072 Uiso 1 calc . 1 R . .
C41 C 0.38571(14) 0.50887(15) 0.0493(3) 0.0812(16) Uani 1 d . 1 . U .
H41 H 0.4023 0.5384 0.0831 0.097 Uiso 1 calc . 1 R . .
C42 C 0.21213(17) 0.60207(18) 0.0000 0.0358(10) Uani 1 d . 2 S TU P
S1 S 0.16185(5) 0.64075(6) 0.0000 0.0569(4) Uani 1 d . 2 S TU P
S2 S 0.26250(5) 0.56392(6) 0.0000 0.0550(4) Uani 1 d . 2 S TU P
C27A C 0.1763(4) 0.2494(4) 0.2142(7) 0.0329(17) Uani 0.60 d 1 1 . U .
C25B C 0.0215(6) 0.2666(7) 0.2161(9) 0.045(2) Uani 0.40 d 2 1 . U .
C29B C 0.1446(5) 0.1444(6) 0.1009(13) 0.047(3) Uani 0.40 d 2 1 . U .
C30B C 0.1940(5) 0.1649(4) 0.0462(8) 0.050(2) Uani 0.40 d 2 1 . U .
C3B C 0.1004(6) 0.4631(5) 0.0000 0.057(3) Uani 0.40 d 2 2 S TU P
C28B C 0.1407(9) 0.1796(7) 0.1818(13) 0.044(3) Uani 0.40 d 2 1 . U .
C27B C 0.0882(11) 0.1931(16) 0.214(3) 0.050(3) Uani 0.40 d 2 1 . U .
C15B C 0.1753(7) 0.2730(5) 0.2187(11) 0.039(2) Uani 0.40 d 2 1 . U .
C16B C 0.1174(5) 0.2869(6) 0.2530(7) 0.049(2) Uani 0.40 d 2 1 . U .
C26B C 0.0792(4) 0.2489(5) 0.2449(6) 0.0594(19) Uani 0.40 d 2 1 . U .
C9B C 0.1911(4) 0.3746(5) 0.1804(8) 0.041(2) Uani 0.40 d 2 1 . U .
C8A C 0.1296(3) 0.4289(5) 0.1618(8) 0.0363(16) Uani 0.60 d 1 1 . U .
C10 C 0.21516(11) 0.40089(11) 0.0891(2) 0.0353(7) Uani 1 d . 1 . U .
C11B C 0.2380(16) 0.3031(14) 0.112(2) 0.028(3) Uani 0.40 d 2 1 . U .
C10B C 0.2065(9) 0.3164(6) 0.1849(17) 0.037(3) Uani 0.40 d 2 1 . U .
C12B C 0.2441(15) 0.2538(15) 0.0641(19) 0.029(4) Uani 0.40 d 2 1 . U .
C19B C 0.0102(8) 0.3216(6) 0.1894(14) 0.044(3) Uani 0.40 d 2 1 . U .
C35B C -0.0253(6) 0.1931(7) 0.0000 0.042(3) Uani 0.40 d 2 2 S TU P
C23B C -0.0294(8) 0.2272(7) 0.0813(12) 0.043(3) Uani 0.40 d 2 1 . U .
C34B C 0.0127(5) 0.1500(5) 0.0000 0.057(3) Uani 0.40 d 2 2 S TU P
C24B C 0.0007(5) 0.2204(5) 0.1638(10) 0.048(2) Uani 0.40 d 2 1 . U .
C20B C -0.0260(13) 0.3303(9) 0.106(2) 0.037(3) Uani 0.40 d 2 1 . U .
C22B C -0.042(2) 0.2904(15) 0.045(2) 0.039(4) Uani 0.40 d 2 1 . U .
C2B C 0.1336(5) 0.4541(6) 0.0858(14) 0.054(3) Uani 0.40 d 2 1 . U .
C4B C 0.0476(6) 0.4485(6) 0.0000 0.044(3) Uani 0.40 d 2 2 S TU P
C5B C 0.0222(14) 0.4232(17) 0.082(2) 0.050(4) Uani 0.40 d 2 1 . U .
C21B C -0.0170(14) 0.3928(11) 0.040(2) 0.050(5) Uani 0.40 d 2 1 . U .
C13B C 0.2147(9) 0.2131(7) 0.0994(17) 0.038(3) Uani 0.40 d 2 1 . U .
C31B C 0.0989(7) 0.1266(4) 0.0533(8) 0.046(2) Uani 0.40 d 2 1 . U .

loop_
_atom_site_aniso_label
_atom_site_aniso_U_11
_atom_site_aniso_U_22
_atom_site_aniso_U_33
_atom_site_aniso_U_23
_atom_site_aniso_U_13
_atom_site_aniso_U_12
C11 0.0272(14) 0.0309(14) 0.0272(14) -0.0055(11) -0.0013(11) 0.0030(11)
C1B 0.037(4) 0.023(4) 0.075(7) -0.011(4) -0.004(5) -0.007(3)
C9A 0.029(3) 0.032(3) 0.026(3) -0.016(2) -0.003(2) 0.003(2)
C14A 0.030(3) 0.045(3) 0.011(2) -0.014(2) -0.0059(19) 0.002(2)
C13A 0.030(3) 0.033(4) 0.011(3) -0.004(4) -0.009(2) 0.002(4)
C12A 0.016(3) 0.038(3) 0.012(6) -0.004(4) -0.003(4) 0.007(3)
C30A 0.015(3) 0.018(3) 0.018(5) 0.008(3) -0.007(4) 0.002(2)
C14B 0.037(5) 0.040(7) 0.037(7) 0.030(5) -0.007(4) -0.005(6)
C26A 0.032(3) 0.060(3) 0.022(2) 0.017(3) 0.001(2) 0.003(3)
C32A 0.030(4) 0.014(3) 0.083(5) 0.000 0.000 -0.003(3)
C31A 0.025(5) 0.015(4) 0.066(6) 0.000 0.000 0.005(3)
C29A 0.018(4) 0.020(4) 0.044(4) 0.008(3) -0.002(3) 0.012(3)
C28A 0.031(3) 0.028(4) 0.046(4) 0.024(3) -0.006(3) 0.002(3)
C16A 0.034(3) 0.059(3) 0.011(2) 0.001(2) 0.002(2) 0.002(3)
C15A 0.038(4) 0.061(4) 0.011(3) -0.011(3) 0.003(4) 0.002(4)
C7A 0.031(2) 0.053(3) 0.027(2) -0.023(2) 0.002(2) 0.002(2)
C7B 0.046(6) 0.048(5) 0.067(6) -0.040(4) 0.003(6) 0.006(5)
C8B 0.053(4) 0.067(5) 0.040(4) -0.035(4) -0.001(4) -0.003(4)
C17B 0.043(6) 0.087(6) 0.021(6) -0.022(5) 0.006(6) 0.004(5)
C18B 0.049(4) 0.078(5) 0.037(5) -0.014(4) 0.013(4) 0.000(4)
C6B 0.049(5) 0.053(6) 0.054(6) -0.028(4) 0.020(5) 0.014(4)
C3A 0.028(3) 0.022(3) 0.061(4) -0.017(3) -0.002(3) 0.005(3)
C4A 0.035(3) 0.024(3) 0.056(4) -0.010(3) 0.002(3) 0.013(2)
C5A 0.021(3) 0.047(4) 0.050(6) -0.011(5) 0.007(4) 0.012(3)
C6A 0.028(3) 0.051(4) 0.030(3) -0.013(3) 0.012(2) 0.006(3)
C18A 0.023(3) 0.056(4) 0.032(4) -0.004(4) 0.014(2) 0.004(3)
C19A 0.021(4) 0.059(5) 0.034(5) -0.003(5) 0.005(4) 0.001(5)
C20A 0.013(3) 0.070(7) 0.032(4) 0.002(4) 0.009(3) -0.001(5)
C21A 0.018(6) 0.063(5) 0.023(4) 0.005(4) 0.002(3) -0.005(5)
C22A 0.025(3) 0.049(5) 0.036(4) 0.001(3) 0.013(3) -0.003(4)
C23A 0.027(4) 0.053(4) 0.033(5) 0.007(3) 0.011(3) -0.002(3)
C17A 0.032(3) 0.058(4) 0.021(3) 0.009(3) 0.013(2) -0.003(3)
C33B 0.039(5) 0.055(7) 0.061(7) 0.024(5) 0.010(5) -0.002(5)
C32B 0.035(6) 0.030(6) 0.074(7) 0.019(4) -0.004(5) -0.013(5)
C37A 0.026(3) 0.040(3) 0.049(4) 0.004(3) 0.001(3) -0.014(2)
C35A 0.031(4) 0.025(3) 0.081(5) 0.009(3) -0.001(4) -0.006(3)
C33A 0.027(4) 0.027(4) 0.081(6) 0.017(3) -0.005(4) -0.005(4)
C34A 0.038(3) 0.036(5) 0.061(6) 0.027(3) -0.004(4) -0.009(3)
C25A 0.039(5) 0.048(4) 0.043(5) 0.033(3) 0.002(4) -0.003(4)
C24A 0.036(4) 0.049(4) 0.040(4) 0.027(3) 0.009(3) -0.012(3)
C36A 0.030(4) 0.040(4) 0.066(5) 0.011(4) 0.011(3) -0.009(3)
C2A 0.032(4) 0.016(3) 0.059(4) 0.000 0.000 0.003(3)
C1A 0.030(4) 0.016(4) 0.045(5) 0.000 0.000 -0.003(3)
C38 0.0280(15) 0.0464(17) 0.0436(17) -0.0079(14) -0.0097(13) 0.0025(13)
C39 0.0217(14) 0.0361(16) 0.070(2) -0.0070(14) -0.0039(13) 0.0028(12)
C40 0.0323(17) 0.0439(19) 0.104(3) -0.020(2) -0.0089(19) 0.0015(15)
C41 0.043(2) 0.0394(19) 0.162(5) -0.019(2) -0.010(2) -0.0015(16)
C42 0.036(2) 0.050(3) 0.0215(19) 0.000 0.000 -0.0105(18)
S1 0.0448(7) 0.0775(10) 0.0485(7) 0.000 0.000 0.0156(7)
S2 0.0524(8) 0.0571(8) 0.0556(8) 0.000 0.000 0.0135(6)
C27A 0.031(3) 0.047(4) 0.020(3) 0.014(4) -0.005(2) 0.001(4)
C25B 0.039(5) 0.075(6) 0.020(5) 0.009(6) 0.015(4) 0.001(5)
C29B 0.039(6) 0.030(6) 0.072(7) 0.022(4) -0.011(5) 0.005(4)
C30B 0.038(5) 0.034(5) 0.077(7) 0.009(5) -0.004(5) 0.008(4)
C3B 0.048(6) 0.030(6) 0.094(8) 0.000 0.000 0.011(5)
C28B 0.050(5) 0.039(7) 0.044(6) 0.034(4) -0.015(4) -0.001(5)
C27B 0.049(6) 0.064(7) 0.037(7) 0.028(6) 0.003(6) -0.006(5)
C15B 0.040(4) 0.060(6) 0.018(4) 0.011(6) -0.011(3) -0.001(5)
C16B 0.049(5) 0.085(6) 0.014(4) 0.005(5) -0.004(4) -0.003(5)
C26B 0.058(5) 0.092(5) 0.028(4) 0.012(4) 0.003(4) -0.003(4)
C9B 0.038(5) 0.054(5) 0.032(5) -0.017(4) -0.007(4) -0.001(4)
C8A 0.032(3) 0.038(3) 0.038(3) -0.023(3) -0.003(3) 0.002(3)
C10 0.0267(14) 0.0274(14) 0.0519(18) -0.0150(13) -0.0024(13) -0.0050(12)
C11B 0.031(7) 0.035(4) 0.017(8) 0.012(5) -0.016(5) -0.002(4)
C10B 0.044(6) 0.045(6) 0.023(5) -0.005(6) -0.015(4) -0.006(5)
C12B 0.028(6) 0.044(5) 0.015(8) 0.004(5) -0.002(6) 0.008(5)
C19B 0.036(6) 0.070(6) 0.026(5) -0.002(7) 0.015(4) 0.000(6)
C35B 0.026(7) 0.047(6) 0.055(8) 0.000 0.000 -0.007(5)
C23B 0.033(6) 0.056(7) 0.041(6) 0.009(5) 0.011(5) -0.003(6)
C34B 0.039(6) 0.048(6) 0.086(7) 0.000 0.000 -0.004(5)
C24B 0.038(5) 0.064(6) 0.043(5) 0.017(5) 0.012(4) -0.005(5)
C20B 0.015(5) 0.057(6) 0.038(6) 0.009(5) 0.019(4) 0.006(6)
C22B 0.019(7) 0.051(5) 0.046(11) 0.004(6) 0.005(8) 0.012(5)
C2B 0.036(5) 0.028(5) 0.097(7) -0.023(4) -0.009(5) 0.000(5)
C4B 0.033(5) 0.033(6) 0.066(6) 0.000 0.000 0.021(4)
C5B 0.043(7) 0.043(6) 0.066(9) -0.014(7) 0.008(5) 0.016(5)
C21B 0.035(7) 0.050(6) 0.064(12) 0.017(6) 0.013(7) 0.006(5)
C13B 0.029(6) 0.030(6) 0.054(8) 0.011(5) -0.013(4) 0.019(5)
C31B 0.047(6) 0.019(4) 0.072(6) 0.009(4) -0.001(6) -0.003(5)

loop_
_atom_type_symbol
_atom_type_description
_atom_type_scat_dispersion_real
_atom_type_scat_dispersion_imag
_atom_type_scat_source
C C 0.0033 0.0016 'International Tables Vol C Tables 4.2.6.8 and 6.1.1.4'
H H 0.0000 0.0000 'International Tables Vol C Tables 4.2.6.8 and 6.1.1.4'
S S 0.1246 0.1234 'International Tables Vol C Tables 4.2.6.8 and 6.1.1.4'

loop_
_geom_angle_atom_site_label_1
_geom_angle_atom_site_label_2
_geom_angle_atom_site_label_3
_geom_angle
_geom_angle_site_symmetry_1
_geom_angle_site_symmetry_3
C12A C11 C11 111.7(9) . 10
C12A C11 C38 108.6(11) . .
C12A C11 C10 108.3(7) . .
C12A C11 C11B 7(2) . .
C38 C11 C11 110.86(15) . 10
C38 C11 C11B 105.7(16) . .
C10 C11 C11 106.66(15) . 10
C10 C11 C38 110.7(2) . .
C10 C11 C11B 104.3(12) . .
C11B C11 C11 118.4(14) . 10
C1B C1B C2B 109.1(8) 10 .
C10 C1B C1B 116.1(5) . 10
C10 C1B C2B 120.5(11) . .
C8A C9A C14A 107.4(6) . .
C10 C9A C14A 117.8(5) . .
C10 C9A C8A 125.1(7) . .
C13A C14A C9A 119.9(6) . .
C15A C14A C9A 108.7(7) . .
C15A C14A C13A 120.9(9) . .
C14A C13A C12A 117.8(10) . .
C14A C13A C27A 114.0(8) . .
C27A C13A C12A 122.8(11) . .
C11 C12A C13A 121.7(13) . .
C30A C12A C11 123.2(12) . .
C30A C12A C13A 113.3(15) . .
C12A C30A C29A 122.1(13) . .
C30A C30A C12A 120.8(11) 10 .
C30A C30A C29A 110.9(8) 10 .
C15B C14B C28B 122.4(15) . .
C13B C14B C28B 108.5(15) . .
C13B C14B C15B 119.4(13) . .
C25A C26A C16A 119.6(9) . .
C27A C26A C16A 121.1(7) . .
C27A C26A C25A 108.6(10) . .
C31A C32A C33A 120.3(5) . 10
C31A C32A C33A 120.3(5) . .
C33A C32A C33A 107.7(10) . 10
C32A C31A C29A 119.2(6) . 10
C32A C31A C29A 119.2(6) . .
C29A C31A C29A 111.2(13) . 10
C31A C29A C30A 103.4(12) . .
C28A C29A C30A 121.6(9) . .
C28A C29A C31A 120.4(10) . .
C29A C28A C34A 119.7(9) . .
C29A C28A C27A 119.1(8) . .
C27A C28A C34A 109.3(8) . .
C26A C16A C17A 119.6(6) . .
C15A C16A C26A 114.4(7) . .
C15A C16A C17A 119.8(8) . .
C14A C15A C7A 106.1(10) . .
C16A C15A C14A 123.6(12) . .
C16A C15A C7A 120.6(7) . .
C6A C7A C15A 119.3(8) . .
C6A C7A C8A 120.5(7) . .
C8A C7A C15A 108.8(6) . .
C8B C7B C6B 104.6(15) . .
C2B C7B C8B 121.1(12) . .
C2B C7B C6B 121.3(17) . .
C17B C8B C7B 108.7(13) . .
C9B C8B C7B 114.5(12) . .
C9B C8B C17B 125.3(15) . .
C8B C17B C18B 111(2) . .
C8B C17B C16B 122.8(15) . .
C18B C17B C16B 118(2) . .
C6B C18B C17B 108.3(15) . .
C6B C18B C19B 121.2(13) . .
C19B C18B C17B 121.6(17) . .
C18B C6B C7B 107.8(13) . .
C5B C6B C7B 115.6(18) . .
C5B C6B C18B 125(2) . .
C4A C3A C2A 109.8(7) . .
C8A C3A C4A 119.3(8) . .
C8A C3A C2A 118.2(6) . .
C3A C4A C4A 106.6(4) . 10
C5A C4A C3A 120.0(9) . .
C5A C4A C4A 119.4(8) . 10
C4A C5A C6A 120.5(13) . .
C4A C5A C20A 124.6(12) . .
C6A C5A C20A 101.0(15) . .
C7A C6A C5A 119.6(9) . .
C7A C6A C18A 119.7(7) . .
C5A C6A C18A 106.9(11) . .
C19A C18A C6A 107.4(8) . .
C17A C18A C6A 120.8(8) . .
C17A C18A C19A 122.6(9) . .
C18A C19A C21A 116.6(12) . .
C20A C19A C18A 109.3(14) . .
C20A C19A C21A 127(2) . .
C5A C20A C20A 115.8(7) . 10
C19A C20A C5A 115.3(16) . .
C19A C20A C20A 119.5(14) . 10
C19A C21A C21A 113.0(12) . 10
C22A C21A C19A 119.7(15) . .
C22A C21A C21A 119.3(11) . 10
C21A C22A C23A 122.0(12) . .
C21A C22A C37A 120.8(12) . .
C23A C22A C37A 106.7(8) . .
C22A C23A C24A 108.4(7) . .
C17A C23A C22A 120.8(7) . .
C17A C23A C24A 122.2(8) . .
C18A C17A C16A 119.3(7) . .
C23A C17A C16A 117.8(7) . .
C23A C17A C18A 116.3(7) . .
C32B C33B C27B 118.9(19) . .
C32B C33B C24B 121.2(17) . .
C24B C33B C27B 107(2) . .
C33B C32B C34B 123.1(16) . .
C33B C32B C31B 119.7(12) . .
C34B C32B C31B 106.8(14) . .
C37A C37A C22A 119.8(5) 10 .
C37A C37A C36A 120.5(5) 10 .
C36A C37A C22A 108.8(7) . .
C35A C35A C33A 107.8(6) 10 .
C36A C35A C35A 119.7(5) . 10
C36A C35A C33A 119.3(8) . .
C32A C33A C35A 108.3(9) . .
C34A C33A C32A 119.7(9) . .
C34A C33A C35A 119.7(9) . .
C28A C34A C25A 105.2(10) . .
C33A C34A C28A 120.6(11) . .
C33A C34A C25A 121.1(13) . .
C26A C25A C34A 108.6(11) . .
C24A C25A C26A 121.4(16) . .
C24A C25A C34A 119.2(18) . .
C25A C24A C23A 119.1(11) . .
C25A C24A C36A 120.4(13) . .
C36A C24A C23A 107.6(7) . .
C37A C36A C24A 108.5(7) . .
C35A C36A C37A 119.8(9) . .
C35A C36A C24A 120.3(8) . .
C3A C2A C3A 107.3(7) . 10
C1A C2A C3A 119.4(4) . .
C1A C2A C3A 119.4(4) . 10
C2A C1A C10 120.3(4) . 10
C2A C1A C10 120.3(4) . .
C10 C1A C10 111.6(6) 10 .
C11 C38 H38A 109.2 . .
C11 C38 H38B 109.2 . .
H38A C38 H38B 107.9 . .
C39 C38 C11 111.9(2) . .
C39 C38 H38A 109.2 . .
C39 C38 H38B 109.2 . .
C39 C39 C38 116.34(17) 10 .
C40 C39 C38 123.5(3) . .
C40 C39 C39 120.1(2) . 10
C39 C40 H40 120.3 . .
C39 C40 C41 119.5(4) . .
C41 C40 H40 120.3 . .
C40 C41 H41 119.8 . .
C41 C41 C40 120.4(2) 10 .
C41 C41 H41 119.8 10 .
S2 C42 S1 179.6(3) . .
C26A C27A C13A 122.3(8) . .
C26A C27A C28A 108.2(7) . .
C28A C27A C13A 120.1(8) . .
C19B C25B C26B 121.1(15) . .
C19B C25B C24B 122.5(12) . .
C24B C25B C26B 103.9(12) . .
C28B C29B C30B 105.0(13) . .
C31B C29B C30B 120.4(15) . .
C31B C29B C28B 121.5(15) . .
C30B C30B C29B 120.5(8) 10 .
C30B C30B C13B 120.2(10) 10 .
C13B C30B C29B 106.1(12) . .
C2B C3B C2B 110.2(14) 10 .
C4B C3B C2B 119.5(8) . 10
C4B C3B C2B 119.5(8) . .
C29B C28B C14B 111.5(16) . .
C27B C28B C14B 120.0(19) . .
C27B C28B C29B 118(2) . .
C28B C27B C33B 121(3) . .
C28B C27B C26B 117(2) . .
C26B C27B C33B 108(2) . .
C14B C15B C16B 116.5(13) . .
C10B C15B C14B 120.0(14) . .
C10B C15B C16B 116.4(13) . .
C17B C16B C15B 113.4(12) . .
C26B C16B C17B 121.2(14) . .
C26B C16B C15B 118.0(13) . .
C27B C26B C25B 109.1(15) . .
C16B C26B C25B 118.5(13) . .
C16B C26B C27B 125.5(15) . .
C8B C9B C10 124.0(10) . .
C8B C9B C10B 114.2(14) . .
C10B C9B C10 109.8(11) . .
C9A C8A C7A 108.9(8) . .
C3A C8A C9A 120.5(9) . .
C3A C8A C7A 120.0(6) . .
C11 C10 C9B 101.8(4) . .
C1B C10 C11 136.1(5) . .
C1B C10 C9A 90.7(6) . .
C1B C10 C1A 29.7(5) . .
C1B C10 C9B 118.7(6) . .
C9A C10 C11 130.4(4) . .
C9A C10 C1A 116.2(5) . .
C9A C10 C9B 28.6(4) . .
C1A C10 C11 106.8(4) . .
C1A C10 C9B 140.4(6) . .
C10B C11B C11 109(2) . .
C10B C11B C12B 131(3) . .
C12B C11B C11 117(2) . .
C15B C10B C9B 127.6(17) . .
C11B C10B C15B 113(2) . .
C11B C10B C9B 111(2) . .
C11B C12B C12B 119.2(18) . 10
C13B C12B C11B 114(2) . .
C13B C12B C12B 111.9(16) . 10
C18B C19B C25B 117.9(16) . .
C18B C19B C20B 119.3(14) . .
C25B C19B C20B 117.4(14) . .
C23B C35B C23B 107.4(18) . 10
C34B C35B C23B 119.2(10) . 10
C34B C35B C23B 119.2(10) . .
C35B C23B C22B 108.1(17) . .
C24B C23B C35B 124.6(16) . .
C24B C23B C22B 118.0(16) . .
C32B C34B C32B 111.8(17) 10 .
C35B C34B C32B 116.9(9) . 10
C35B C34B C32B 116.9(9) . .
C25B C24B C33B 112.2(13) . .
C23B C24B C33B 115.1(13) . .
C23B C24B C25B 121.5(12) . .
C19B C20B C21B 117(2) . .
C22B C20B C19B 125(2) . .
C22B C20B C21B 108(3) . .
C20B C22B C23B 115(2) . .
C22B C22B C23B 108.1(13) 10 .
C22B C22B C20B 130(2) 10 .
C7B C2B C1B 120.9(14) . .
C7B C2B C3B 119.9(12) . .
C3B C2B C1B 105.8(13) . .
C3B C4B C5B 121.8(15) . 10
C3B C4B C5B 121.8(15) . .
C5B C4B C5B 106(3) 10 .
C6B C5B C4B 122(3) . .
C21B C5B C6B 127(3) . .
C21B C5B C4B 101(2) . .
C5B C21B C20B 109(2) . .
C21B C21B C20B 120.9(15) 10 .
C21B C21B C5B 115.9(16) 10 .
C14B C13B C30B 108.9(16) . .
C12B C13B C14B 121.2(18) . .
C12B C13B C30B 126(2) . .
C32B C31B C31B 107.2(8) . 10
C29B C31B C32B 120.8(12) . .
C29B C31B C31B 119.1(10) . 10

loop_
_geom_bond_atom_site_label_1
_geom_bond_atom_site_label_2
_geom_bond_distance
_geom_bond_site_symmetry_2
C11 C11 1.620(5) 10
C11 C12A 1.48(2) .
C11 C38 1.555(4) .
C11 C10 1.518(4) .
C11 C11B 1.60(3) .
C1B C1B 1.41(2) 10
C1B C10 1.221(11) .
C1B C2B 1.503(15) .
C9A C14A 1.498(8) .
C9A C8A 1.412(10) .
C9A C10 1.306(6) .
C14A C13A 1.426(11) .
C14A C15A 1.424(12) .
C13A C12A 1.540(18) .
C13A C27A 1.437(10) .
C12A C30A 1.40(2) .
C30A C30A 1.28(3) 10
C30A C29A 1.51(2) .
C14B C28B 1.42(2) .
C14B C15B 1.402(15) .
C14B C13B 1.39(2) .
C26A C16A 1.440(9) .
C26A C25A 1.43(2) .
C26A C27A 1.412(10) .
C32A C31A 1.419(12) .
C32A C33A 1.427(10) .
C32A C33A 1.427(10) 10
C31A C29A 1.428(13) .
C31A C29A 1.428(13) 10
C29A C28A 1.384(13) .
C28A C34A 1.451(13) .
C28A C27A 1.432(10) .
C16A C15A 1.388(18) .
C16A C17A 1.464(9) .
C15A C7A 1.488(16) .
C7A C6A 1.396(9) .
C7A C8A 1.437(12) .
C7B C8B 1.47(2) .
C7B C6B 1.512(19) .
C7B C2B 1.36(3) .
C8B C17B 1.36(3) .
C8B C9B 1.345(14) .
C17B C18B 1.45(2) .
C17B C16B 1.51(3) .
C18B C6B 1.383(17) .
C18B C19B 1.391(18) .
C6B C5B 1.37(3) .
C3A C4A 1.435(9) .
C3A C2A 1.436(10) .
C3A C8A 1.401(16) .
C4A C4A 1.494(12) 10
C4A C5A 1.410(19) .
C5A C6A 1.416(18) .
C5A C20A 1.51(3) .
C6A C18A 1.451(12) .
C18A C19A 1.418(19) .
C18A C17A 1.414(10) .
C19A C20A 1.19(2) .
C19A C21A 1.49(3) .
C20A C20A 1.56(3) 10
C21A C21A 1.57(4) 10
C21A C22A 1.31(2) .
C22A C23A 1.439(12) .
C22A C37A 1.473(10) .
C23A C17A 1.403(10) .
C23A C24A 1.454(12) .
C33B C32B 1.36(2) .
C33B C27B 1.47(3) .
C33B C24B 1.437(19) .
C32B C34B 1.417(15) .
C32B C31B 1.444(16) .
C37A C37A 1.383(12) 10
C37A C36A 1.413(11) .
C35A C35A 1.418(17) 10
C35A C33A 1.452(10) .
C35A C36A 1.408(10) .
C33A C34A 1.378(14) .
C34A C25A 1.46(2) .
C25A C24A 1.376(17) .
C24A C36A 1.448(12) .
C2A C3A 1.436(10) 10
C2A C1A 1.408(12) .
C1A C10 1.505(6) .
C1A C10 1.505(6) 10
C38 H38A 0.9900 .
C38 H38B 0.9900 .
C38 C39 1.503(4) .
C39 C39 1.394(7) 10
C39 C40 1.390(4) .
C40 H40 0.9500 .
C40 C41 1.393(5) .
C41 C41 1.379(9) 10
C41 H41 0.9500 .
C42 S1 1.542(4) .
C42 S2 1.536(4) .
C25B C26B 1.519(16) .
C25B C19B 1.417(18) .
C25B C24B 1.432(16) .
C29B C30B 1.508(18) .
C29B C28B 1.42(2) .
C29B C31B 1.366(16) .
C30B C30B 1.29(2) 10
C30B C13B 1.48(2) .
C3B C2B 1.461(18) 10
C3B C2B 1.461(18) .
C3B C4B 1.33(2) .
C28B C27B 1.40(3) .
C27B C26B 1.44(4) .
C15B C16B 1.524(19) .
C15B C10B 1.383(17) .
C16B C26B 1.316(17) .
C9B C10 1.544(13) .
C9B C10B 1.465(19) .
C11B C10B 1.31(3) .
C11B C12B 1.38(4) .
C12B C12B 1.79(5) 10
C12B C13B 1.32(4) .
C19B C20B 1.47(3) .
C35B C23B 1.410(18) .
C35B C23B 1.410(18) 10
C35B C34B 1.40(2) .
C23B C24B 1.38(2) .
C23B C22B 1.65(4) .
C34B C32B 1.417(15) 10
C20B C22B 1.35(5) .
C20B C21B 1.79(4) .
C22B C22B 1.25(7) 10
C4B C5B 1.44(3) .
C4B C5B 1.44(3) 10
C5B C21B 1.34(4) .
C21B C21B 1.13(6) 10
C31B C31B 1.49(2) 10
